data_7251064
loop_
_publ_author_name
'\<Culig, Matija'
'Nemec, Vinko'
'Bregovi\'c, Nikola'
'Cin\<ci\'c, Dominik'

_publ_section_title
;
 Halopyridinium cations as bifunctional donors of halogen and hydrogen
 bonds in salts with benzenesulfonic and p-toluenesulfonic acids
;
_journal_issue 47
_journal_name_full CrystEngComm
_journal_page_first 7638
_journal_page_last 7643
_journal_paper_doi 10.1039/D5CE00870K
_journal_volume 27
_journal_year 2025
_chemical_formula_moiety 'C6 H5 O3 S, C5 H5 Cl N'
_chemical_formula_sum 'C11 H10 Cl N O3 S'
_chemical_formula_weight 271.71
_space_group_crystal_system monoclinic
_space_group_IT_number 14
_space_group_name_Hall '-P 2yn'
_space_group_name_H-M_alt 'P 1 21/n 1'
_atom_sites_solution_hydrogens geom
_audit_creation_method SHELXL-2019/3
_audit_update_record
;
2025-09-02 deposited with the CCDC.	2025-10-23 downloaded from the CCDC.
;
_cell_angle_alpha 90
_cell_angle_beta 106.423(14)
_cell_angle_gamma 90
_cell_formula_units_Z 4
_cell_length_a 6.5431(8)
_cell_length_b 20.755(3)
_cell_length_c 9.1169(12)
_cell_measurement_reflns_used 1311
_cell_measurement_temperature 295
_cell_measurement_theta_max 23.9320
_cell_measurement_theta_min 4.3690
_cell_volume 1187.6(3)
_computing_structure_refinement 'SHELXL-2019/2 (Sheldrick, 2019)'
_diffrn_ambient_temperature 295
_diffrn_detector_area_resol_mean 16.3426
_diffrn_measured_fraction_theta_full 0.995
_diffrn_measured_fraction_theta_max 0.995
_diffrn_measurement_device_type 'Xcalibur, Sapphire3'
_diffrn_radiation_type MoK\a
_diffrn_radiation_wavelength 0.71073
_diffrn_reflns_av_R_equivalents 0.0560
_diffrn_reflns_av_unetI/netI 0.0690
_diffrn_reflns_Laue_measured_fraction_full 0.995
_diffrn_reflns_Laue_measured_fraction_max 0.995
_diffrn_reflns_limit_h_max 8
_diffrn_reflns_limit_h_min -8
_diffrn_reflns_limit_k_max 25
_diffrn_reflns_limit_k_min -26
_diffrn_reflns_limit_l_max 9
_diffrn_reflns_limit_l_min -11
_diffrn_reflns_number 10064
_diffrn_reflns_point_group_measured_fraction_full 0.995
_diffrn_reflns_point_group_measured_fraction_max 0.995
_diffrn_reflns_theta_full 25.242
_diffrn_reflns_theta_max 26.998
_diffrn_reflns_theta_min 4.384
_diffrn_source 'fine-focus sealed X-ray tube'
_exptl_absorpt_coefficient_mu 0.492
_exptl_absorpt_correction_T_max 1.00000
_exptl_absorpt_correction_T_min 0.98269
_exptl_absorpt_correction_type multi-scan
_exptl_absorpt_process_details
;
CrysAlisPro 1.171.38.43 (Rigaku Oxford Diffraction, 2015)
Empirical absorption correction using spherical harmonics,
 implemented in SCALE3 ABSPACK scaling algorithm.
;
_exptl_crystal_colour colorless
_exptl_crystal_density_diffrn 1.520
_exptl_crystal_description plate
_exptl_crystal_F_000 560
_exptl_crystal_size_max 0.41
_exptl_crystal_size_mid 0.18
_exptl_crystal_size_min 0.07
_refine_diff_density_max 0.406
_refine_diff_density_min -0.379
_refine_diff_density_rms 0.055
_refine_ls_extinction_method none
_refine_ls_goodness_of_fit_ref 1.027
_refine_ls_hydrogen_treatment constr
_refine_ls_matrix_type full
_refine_ls_number_parameters 154
_refine_ls_number_reflns 2587
_refine_ls_number_restraints 0
_refine_ls_restrained_S_all 1.027
_refine_ls_R_factor_all 0.1025
_refine_ls_R_factor_gt 0.0518
_refine_ls_shift/su_max 0.000
_refine_ls_shift/su_mean 0.000
_refine_ls_structure_factor_coef Fsqd
_refine_ls_weighting_details 'w=1/[\s^2^(Fo^2^)+(0.0483P)^2^] where P=(Fo^2^+2Fc^2^)/3'
_refine_ls_weighting_scheme calc
_refine_ls_wR_factor_gt 0.1108
_refine_ls_wR_factor_ref 0.1440
_reflns_Friedel_coverage 0.000
_reflns_number_gt 1495
_reflns_number_total 2587
_reflns_threshold_expression 'I > 2\s(I)'
_cod_data_source_file d5ce00870k2.cif
_cod_data_source_block bsa_3ClpyH
_cod_depositor_comments 'Adding full bibliography for 7251062--7251071.cif.'
_cod_original_sg_symbol_H-M 'P 21/n'
_cod_database_code 7251064
_shelx_shelxl_version_number 2019/3
_shelx_space_group_comment
;
The symmetry employed for this shelxl refinement is uniquely defined
by the following loop, which should always be used as a source of
symmetry information in preference to the above space-group names.
They are only intended as comments.
;

loop_
_space_group_symop_operation_xyz
'x, y, z'
'-x+1/2, y+1/2, -z+1/2'
'-x, -y, -z'
'x-1/2, -y-1/2, z-1/2'

loop_
_atom_site_label
_atom_site_type_symbol
_atom_site_fract_x
_atom_site_fract_y
_atom_site_fract_z
_atom_site_U_iso_or_equiv
_atom_site_adp_type
_atom_site_occupancy
_atom_site_site_symmetry_order
_atom_site_calc_flag
_atom_site_refinement_flags_posn
_atom_site_refinement_flags_adp
_atom_site_refinement_flags_occupancy
_atom_site_disorder_assembly
_atom_site_disorder_group
S1 S 0.39188(13) 0.40470(4) 0.21990(9) 0.0482(3) Uani 1 1 d . . . . .
Cl1 Cl 1.27530(15) 0.59504(6) 0.15811(13) 0.0819(4) Uani 1 1 d . . . . .
O1 O 0.4751(4) 0.43512(10) 0.1034(2) 0.0582(6) Uani 1 1 d . . . . .
O2 O 0.4500(4) 0.44151(11) 0.3613(3) 0.0653(7) Uani 1 1 d . . . . .
O3 O 0.1677(4) 0.39013(12) 0.1669(3) 0.0675(7) Uani 1 1 d . . . . .
N1 N 0.7745(4) 0.52588(13) 0.2510(3) 0.0545(7) Uani 1 1 d . . . . .
H1 H 0.671728 0.500561 0.206282 0.065 Uiso 1 1 calc R U . . .
C1 C 0.5301(5) 0.33072(15) 0.2656(3) 0.0456(8) Uani 1 1 d . . . . .
C8 C 1.0855(5) 0.57908(16) 0.2508(4) 0.0503(8) Uani 1 1 d . . . . .
C11 C 0.7795(6) 0.55017(17) 0.3880(4) 0.0553(9) Uani 1 1 d . . . . .
H11 H 0.673430 0.539641 0.433510 0.066 Uiso 1 1 calc R U . . .
C7 C 0.9216(5) 0.53941(17) 0.1822(4) 0.0551(9) Uani 1 1 d . . . . .
H7 H 0.913009 0.521776 0.086870 0.066 Uiso 1 1 calc R U . . .
C2 C 0.7073(5) 0.31736(17) 0.2173(4) 0.0569(9) Uani 1 1 d . . . . .
H2 H 0.749312 0.345769 0.152464 0.068 Uiso 1 1 calc R U . . .
C6 C 0.4687(6) 0.28815(16) 0.3617(4) 0.0566(9) Uani 1 1 d . . . . .
H6 H 0.348663 0.296698 0.393951 0.068 Uiso 1 1 calc R U . . .
C9 C 1.0950(6) 0.60543(18) 0.3911(4) 0.0617(10) Uani 1 1 d . . . . .
H9 H 1.205155 0.633246 0.438859 0.074 Uiso 1 1 calc R U . . .
C10 C 0.9395(6) 0.59004(16) 0.4595(4) 0.0570(9) Uani 1 1 d . . . . .
H10 H 0.944423 0.607034 0.554866 0.068 Uiso 1 1 calc R U . . .
C5 C 0.5862(7) 0.23278(18) 0.4098(4) 0.0681(10) Uani 1 1 d . . . . .
H5 H 0.545832 0.204303 0.475344 0.082 Uiso 1 1 calc R U . . .
C3 C 0.8219(6) 0.2618(2) 0.2656(4) 0.0701(11) Uani 1 1 d . . . . .
H3 H 0.941134 0.252783 0.232801 0.084 Uiso 1 1 calc R U . . .
C4 C 0.7617(7) 0.21976(19) 0.3614(4) 0.0717(11) Uani 1 1 d . . . . .
H4 H 0.839901 0.182382 0.393555 0.086 Uiso 1 1 calc R U . . .

loop_
_atom_site_aniso_label
_atom_site_aniso_U_11
_atom_site_aniso_U_22
_atom_site_aniso_U_33
_atom_site_aniso_U_23
_atom_site_aniso_U_13
_atom_site_aniso_U_12
S1 0.0476(5) 0.0500(5) 0.0482(5) -0.0016(4) 0.0157(4) -0.0056(4)
Cl1 0.0514(6) 0.1110(9) 0.0908(8) 0.0339(6) 0.0323(5) 0.0095(5)
O1 0.0682(16) 0.0583(15) 0.0525(14) 0.0072(12) 0.0239(12) -0.0058(12)
O2 0.0858(19) 0.0594(15) 0.0539(14) -0.0124(12) 0.0248(14) -0.0054(13)
O3 0.0427(13) 0.0699(16) 0.0880(18) -0.0008(14) 0.0154(13) -0.0024(12)
N1 0.0508(16) 0.0544(17) 0.0576(17) -0.0040(15) 0.0140(14) -0.0051(13)
C1 0.0468(18) 0.0467(18) 0.0414(17) -0.0068(15) 0.0094(15) -0.0096(15)
C8 0.0410(18) 0.058(2) 0.051(2) 0.0094(17) 0.0129(16) 0.0017(16)
C11 0.049(2) 0.067(2) 0.054(2) 0.0091(18) 0.0216(17) 0.0091(18)
C7 0.053(2) 0.064(2) 0.0483(19) -0.0037(18) 0.0152(17) 0.0039(18)
C2 0.052(2) 0.065(2) 0.056(2) 0.0020(18) 0.0202(17) 0.0002(18)
C6 0.059(2) 0.052(2) 0.063(2) 0.0012(18) 0.0236(19) -0.0093(17)
C9 0.051(2) 0.068(2) 0.060(2) 0.0025(19) 0.0059(18) -0.0106(18)
C10 0.058(2) 0.059(2) 0.052(2) -0.0124(17) 0.0116(18) -0.0041(18)
C5 0.083(3) 0.058(2) 0.064(2) 0.0085(19) 0.020(2) -0.012(2)
C3 0.062(2) 0.082(3) 0.069(2) 0.003(2) 0.023(2) 0.012(2)
C4 0.078(3) 0.060(2) 0.069(2) 0.000(2) 0.008(2) 0.010(2)

loop_
_atom_type_symbol
_atom_type_description
_atom_type_scat_dispersion_real
_atom_type_scat_dispersion_imag
_atom_type_scat_source
C C 0.0033 0.0016 'International Tables Vol C Tables 4.2.6.8 and 6.1.1.4'
H H 0.0000 0.0000 'International Tables Vol C Tables 4.2.6.8 and 6.1.1.4'
N N 0.0061 0.0033 'International Tables Vol C Tables 4.2.6.8 and 6.1.1.4'
O O 0.0106 0.0060 'International Tables Vol C Tables 4.2.6.8 and 6.1.1.4'
S S 0.1246 0.1234 'International Tables Vol C Tables 4.2.6.8 and 6.1.1.4'
Cl Cl 0.1484 0.1585 'International Tables Vol C Tables 4.2.6.8 and 6.1.1.4'

loop_
_geom_angle_atom_site_label_1
_geom_angle_atom_site_label_2
_geom_angle_atom_site_label_3
_geom_angle
_geom_angle_site_symmetry_1
_geom_angle_site_symmetry_3
_geom_angle_publ_flag
O3 S1 O2 113.18(16) . . ?
O3 S1 O1 113.51(16) . . ?
O2 S1 O1 111.03(14) . . ?
O3 S1 C1 107.50(14) . . ?
O2 S1 C1 105.02(14) . . ?
O1 S1 C1 105.90(15) . . ?
C7 N1 C11 122.3(3) . . ?
C7 N1 H1 118.8 . . ?
C11 N1 H1 118.8 . . ?
C2 C1 C6 119.7(3) . . ?
C2 C1 S1 121.2(2) . . ?
C6 C1 S1 118.9(3) . . ?
C7 C8 C9 119.5(3) . . ?
C7 C8 Cl1 118.5(3) . . ?
C9 C8 Cl1 122.1(3) . . ?
N1 C11 C10 119.6(3) . . ?
N1 C11 H11 120.2 . . ?
C10 C11 H11 120.2 . . ?
N1 C7 C8 119.9(3) . . ?
N1 C7 H7 120.1 . . ?
C8 C7 H7 120.1 . . ?
C3 C2 C1 119.8(3) . . ?
C3 C2 H2 120.1 . . ?
C1 C2 H2 120.1 . . ?
C1 C6 C5 119.8(3) . . ?
C1 C6 H6 120.1 . . ?
C5 C6 H6 120.1 . . ?
C10 C9 C8 119.0(3) . . ?
C10 C9 H9 120.5 . . ?
C8 C9 H9 120.5 . . ?
C11 C10 C9 119.8(3) . . ?
C11 C10 H10 120.1 . . ?
C9 C10 H10 120.1 . . ?
C4 C5 C6 120.2(3) . . ?
C4 C5 H5 119.9 . . ?
C6 C5 H5 119.9 . . ?
C4 C3 C2 120.5(4) . . ?
C4 C3 H3 119.7 . . ?
C2 C3 H3 119.7 . . ?
C5 C4 C3 119.9(4) . . ?
C5 C4 H4 120.0 . . ?
C3 C4 H4 120.0 . . ?

loop_
_geom_bond_atom_site_label_1
_geom_bond_atom_site_label_2
_geom_bond_distance
_geom_bond_site_symmetry_2
_geom_bond_publ_flag
S1 O3 1.441(2) . ?
S1 O2 1.454(2) . ?
S1 O1 1.467(2) . ?
S1 C1 1.771(3) . ?
Cl1 C8 1.720(3) . ?
N1 C7 1.319(4) . ?
N1 C11 1.338(4) . ?
N1 H1 0.8600 . ?
C1 C2 1.379(4) . ?
C1 C6 1.382(4) . ?
C8 C7 1.356(4) . ?
C8 C9 1.376(5) . ?
C11 C10 1.349(5) . ?
C11 H11 0.9300 . ?
C7 H7 0.9300 . ?
C2 C3 1.378(5) . ?
C2 H2 0.9300 . ?
C6 C5 1.383(5) . ?
C6 H6 0.9300 . ?
C9 C10 1.373(4) . ?
C9 H9 0.9300 . ?
C10 H10 0.9300 . ?
C5 C4 1.368(5) . ?
C5 H5 0.9300 . ?
C3 C4 1.369(5) . ?
C3 H3 0.9300 . ?
C4 H4 0.9300 . ?
